data_2008295
loop_
_publ_author_name
'Ng, Seik Weng'
'Hook, James M.'

_publ_section_title
;
 Diisopropylammonium oxalatotriphenylstannate
;
_journal_issue 3
_journal_name_full 'Acta Crystallographica Section C'
_journal_page_first 310
_journal_page_last 312
_journal_paper_doi 10.1107/S0108270198011858
_journal_volume 55
_journal_year 1999
_chemical_formula_iupac '[N H~2~(C~3~H~7~)~2~] [Sn(C~2~O~4~)(C~6~H~5~)~3~]'
_chemical_formula_moiety '[(C~3~H~7~)~2~H~2~N] [(C~6~H~5~)~3~(C~2~O~4~)Sn]'
_chemical_formula_sum 'C26 H31 N O4 Sn'
_chemical_formula_weight 540.23
_chemical_name_systematic
;
 Bis(diisopropylammonium) bis(oxalatotriphenylstannate)
;
_space_group_IT_number 2
_symmetry_cell_setting triclinic
_symmetry_space_group_name_Hall '-P 1'
_symmetry_space_group_name_H-M 'P -1'
_audit_creation_method SHELXL-97
_cell_angle_alpha 113.224(5)
_cell_angle_beta 101.056(4)
_cell_angle_gamma 102.401(4)
_cell_formula_units_Z 2
_cell_length_a 10.3121(4)
_cell_length_b 11.3409(7)
_cell_length_c 12.7787(8)
_cell_measurement_reflns_used 25
_cell_measurement_temperature 298(2)
_cell_measurement_theta_max 13.0
_cell_measurement_theta_min 12.0
_cell_volume 1276.10(15)
_computing_cell_refinement 'CAD-4 software (Enraf-Noniust, 1988)'
_computing_data_collection 'CAD-4/PC (Kretschmar, 1994)'
_computing_data_reduction 'XCAD4 (Harms, 1997)'
_computing_molecular_graphics 'ORTEPII (Johnson, 1976)'
_computing_publication_material SHELXL97
_computing_structure_refinement 'SHELXL97 (Sheldrick, 1997a)'
_computing_structure_solution 'SHELXS97 (Sheldrick, 1997b)'
_diffrn_ambient_temperature 298(2)
_diffrn_measured_fraction_theta_full 1.000
_diffrn_measured_fraction_theta_max 1.000
_diffrn_measurement_device_type 'Enraf-Nonius CAD-4 diffractometer'
_diffrn_measurement_method '\w scan'
_diffrn_radiation_monochromator graphite
_diffrn_radiation_source 'fine-focus sealed tube'
_diffrn_radiation_type MoK\a
_diffrn_radiation_wavelength 0.71073
_diffrn_reflns_av_R_equivalents 0.0094
_diffrn_reflns_av_sigmaI/netI 0.0241
_diffrn_reflns_limit_h_max 14
_diffrn_reflns_limit_h_min 0
_diffrn_reflns_limit_k_max 15
_diffrn_reflns_limit_k_min -15
_diffrn_reflns_limit_l_max 17
_diffrn_reflns_limit_l_min -17
_diffrn_reflns_number 7790
_diffrn_reflns_theta_full 29.97
_diffrn_reflns_theta_max 29.97
_diffrn_reflns_theta_min 1.82
_diffrn_standards_decay_% 4
_diffrn_standards_interval_time 60
_diffrn_standards_number 3
_exptl_absorpt_coefficient_mu 1.031
_exptl_absorpt_correction_T_max 0.773
_exptl_absorpt_correction_T_min 0.668
_exptl_absorpt_correction_type '\y scan (North et al., 1968)'
_exptl_crystal_colour Colourless
_exptl_crystal_density_diffrn 1.406
_exptl_crystal_density_method 'not measured'
_exptl_crystal_description 'Irregular block'
_exptl_crystal_F_000 552
_exptl_crystal_size_max 0.35
_exptl_crystal_size_mid 0.30
_exptl_crystal_size_min 0.25
_refine_diff_density_max 0.312
_refine_diff_density_min -0.320
_refine_ls_extinction_method none
_refine_ls_goodness_of_fit_ref 0.999
_refine_ls_hydrogen_treatment 'H atoms were located and refined.'
_refine_ls_matrix_type full
_refine_ls_number_parameters 413
_refine_ls_number_reflns 7406
_refine_ls_number_restraints 0
_refine_ls_restrained_S_all 0.999
_refine_ls_R_factor_all 0.0377
_refine_ls_R_factor_gt 0.0275
_refine_ls_shift/su_max 0.001
_refine_ls_shift/su_mean 0.000
_refine_ls_structure_factor_coef Fsqd
_refine_ls_weighting_details 'w = 1/[\s^2^(Fo^2^)+(0.0386P)^2^] where P=(Fo^2^+2Fc^2^)/3'
_refine_ls_weighting_scheme calc
_refine_ls_wR_factor_ref 0.0656
_reflns_number_gt 6320
_reflns_number_total 7406
_reflns_threshold_expression I>2sigma(I)
_cod_data_source_file sk1232.cif
_cod_data_source_block nsw13
_cod_depositor_comments
;
The following automatic conversions were performed:
'_symmetry_cell_setting' value 'Triclinic' changed to 'triclinic'
according to '/home/saulius/struct/CIF-dictionaries/cif_core.dic'
dictionary named 'cif_core.dic' version 2.4.1 from 2010-06-29.

Automatic conversion script
Id: cif_fix_enum 1527 2010-12-29 10:47:43Z saulius 

The following automatic conversions were performed:

'_refine_ls_weighting_scheme' value 'calc w =
1/[\s^2^(Fo^2^)+(0.0386P)^2^] where P=(Fo^2^+2Fc^2^)/3' was changed
to 'calc'. New tag '_refine_ls_weighting_details' was created. The
value of the new tag was set to 'w = 1/[\s^2^(Fo^2^)+(0.0386P)^2^]
where P=(Fo^2^+2Fc^2^)/3'.

Automatic conversion script
Id: cif_fix_values 3143 2015-03-26 13:38:13Z robertas 
;
_cod_original_cell_volume 1276.10(10)
_cod_original_sg_symbol_H-M P-1
_cod_database_code 2008295

loop_
_symmetry_equiv_pos_as_xyz
'x, y, z'
'-x, -y, -z'

loop_
_atom_site_label
_atom_site_fract_x
_atom_site_fract_y
_atom_site_fract_z
_atom_site_U_iso_or_equiv
_atom_site_adp_type
_atom_site_calc_flag
_atom_site_refinement_flags
_atom_site_occupancy
_atom_site_disorder_assembly
_atom_site_disorder_group
_atom_site_type_symbol
Sn1 0.371180(10) 0.247070(10) 0.313330(10) 0.03945(5) Uani d . 1 . . Sn
O1 0.43370(10) 0.2828(2) 0.49370(10) 0.0492(3) Uani d . 1 . . O
O2 0.3731(2) 0.2386(2) 0.63590(10) 0.0615(4) Uani d . 1 . . O
O3 0.17660(10) 0.1618(2) 0.35130(10) 0.0505(3) Uani d . 1 . . O
O4 0.1019(2) 0.1201(2) 0.48910(10) 0.0544(4) Uani d . 1 . . O
N1 0.1582(2) 0.0499(2) 0.6814(2) 0.0456(4) Uani d . 1 . . N
C1 0.5751(2) 0.3793(2) 0.3461(2) 0.0434(4) Uani d . 1 . . C
C2 0.6831(2) 0.4369(2) 0.4529(2) 0.0520(5) Uani d . 1 . . C
C3 0.8155(2) 0.5099(2) 0.4644(3) 0.0637(6) Uani d . 1 . . C
C4 0.8433(3) 0.5240(3) 0.3680(3) 0.0683(7) Uani d . 1 . . C
C5 0.7384(3) 0.4689(3) 0.2620(3) 0.0649(6) Uani d . 1 . . C
C6 0.6053(2) 0.3982(2) 0.2511(2) 0.0534(5) Uani d . 1 . . C
C7 0.3701(2) 0.0443(2) 0.2167(2) 0.0460(4) Uani d . 1 . . C
C8 0.3726(3) -0.0057(3) 0.0997(2) 0.0600(6) Uani d . 1 . . C
C9 0.3724(3) -0.1376(3) 0.0374(3) 0.0774(8) Uani d . 1 . . C
C10 0.3726(3) -0.2186(3) 0.0910(3) 0.0796(9) Uani d . 1 . . C
C11 0.3740(3) -0.1716(3) 0.2073(4) 0.0779(8) Uani d . 1 . . C
C12 0.3709(3) -0.0407(3) 0.2700(3) 0.0620(6) Uani d . 1 . . C
C13 0.2311(2) 0.3077(2) 0.2133(2) 0.0445(4) Uani d . 1 . . C
C14 0.1026(2) 0.2136(3) 0.1347(2) 0.0586(6) Uani d . 1 . . C
C15 0.0068(3) 0.2502(4) 0.0729(3) 0.0738(8) Uani d . 1 . . C
C16 0.0366(3) 0.3811(4) 0.0901(3) 0.0752(8) Uani d . 1 . . C
C17 0.1627(3) 0.4745(3) 0.1651(3) 0.0721(7) Uani d . 1 . . C
C18 0.2612(3) 0.4383(2) 0.2255(2) 0.0555(5) Uani d . 1 . . C
C19 0.3449(2) 0.2356(2) 0.5380(2) 0.0436(4) Uani d . 1 . . C
C20 0.1935(2) 0.1668(2) 0.4535(2) 0.0421(4) Uani d . 1 . . C
C21 0.2478(2) -0.0378(2) 0.6861(2) 0.0515(5) Uani d . 1 . . C
C22 0.2551(4) -0.1128(3) 0.5616(3) 0.0688(7) Uani d . 1 . . C
C23 0.1885(4) -0.1325(4) 0.7344(3) 0.0751(8) Uani d . 1 . . C
C24 0.1347(2) 0.1379(3) 0.7944(2) 0.0542(5) Uani d . 1 . . C
C25 0.0357(4) 0.2078(3) 0.7626(3) 0.0708(7) Uani d . 1 . . C
C26 0.2713(4) 0.2362(4) 0.8868(3) 0.0828(9) Uani d . 1 . . C
H1a 0.074(3) -0.005(3) 0.627(2) 0.070(10) Uiso d . 1 . . H
H1b 0.194(2) 0.098(2) 0.650(2) 0.050(10) Uiso d . 1 . . H
H2 0.670(2) 0.426(2) 0.522(2) 0.060(10) Uiso d . 1 . . H
H3 0.883(3) 0.549(3) 0.542(2) 0.070(10) Uiso d . 1 . . H
H4 0.940(3) 0.577(3) 0.376(2) 0.080(10) Uiso d . 1 . . H
H5 0.756(3) 0.478(3) 0.202(3) 0.080(10) Uiso d . 1 . . H
H6 0.524(3) 0.360(3) 0.172(2) 0.060(10) Uiso d . 1 . . H
H8 0.374(3) 0.052(3) 0.061(3) 0.100(10) Uiso d . 1 . . H
H9 0.383(4) -0.164(4) -0.039(3) 0.110(10) Uiso d . 1 . . H
H10 0.376(4) -0.299(4) 0.057(3) 0.120(10) Uiso d . 1 . . H
H11 0.375(3) -0.218(3) 0.248(3) 0.090(10) Uiso d . 1 . . H
H12 0.370(3) -0.014(3) 0.343(3) 0.070(10) Uiso d . 1 . . H
H14 0.084(3) 0.126(3) 0.128(2) 0.080(10) Uiso d . 1 . . H
H15 -0.080(3) 0.186(3) 0.022(2) 0.070(10) Uiso d . 1 . . H
H16 -0.026(3) 0.401(3) 0.044(3) 0.090(10) Uiso d . 1 . . H
H17 0.189(3) 0.563(3) 0.182(3) 0.090(10) Uiso d . 1 . . H
H18 0.354(3) 0.510(3) 0.278(2) 0.060(10) Uiso d . 1 . . H
H21 0.335(3) 0.027(2) 0.737(2) 0.060(10) Uiso d . 1 . . H
H22a 0.285(3) -0.056(3) 0.529(3) 0.090(10) Uiso d . 1 . . H
H22b 0.311(3) -0.165(3) 0.558(3) 0.080(10) Uiso d . 1 . . H
H22c 0.165(3) -0.172(3) 0.500(3) 0.080(10) Uiso d . 1 . . H
H23a 0.192(3) -0.080(3) 0.817(3) 0.080(10) Uiso d . 1 . . H
H23b 0.100(4) -0.189(4) 0.682(3) 0.110(10) Uiso d . 1 . . H
H23c 0.246(4) -0.185(4) 0.737(3) 0.110(10) Uiso d . 1 . . H
H24 0.091(3) 0.083(3) 0.824(2) 0.060(10) Uiso d . 1 . . H
H25a -0.052(3) 0.143(3) 0.702(3) 0.090(10) Uiso d . 1 . . H
H25b 0.019(3) 0.258(3) 0.827(3) 0.090(10) Uiso d . 1 . . H
H25c 0.074(4) 0.256(3) 0.722(3) 0.100(10) Uiso d . 1 . . H
H26a 0.333(4) 0.184(3) 0.902(3) 0.090(10) Uiso d . 1 . . H
H26b 0.316(3) 0.291(3) 0.853(3) 0.090(10) Uiso d . 1 . . H
H26c 0.260(3) 0.292(3) 0.948(3) 0.100(10) Uiso d . 1 . . H

loop_
_atom_site_aniso_label
_atom_site_aniso_U_11
_atom_site_aniso_U_22
_atom_site_aniso_U_33
_atom_site_aniso_U_12
_atom_site_aniso_U_13
_atom_site_aniso_U_23
Sn1 0.03440(10) 0.04330(10) 0.03860(10) 0.00780(10) 0.00990(10) 0.01960(10)
O1 0.0390(10) 0.0590(10) 0.0430(10) 0.0070(10) 0.0090(10) 0.0240(10)
O2 0.0580(10) 0.0810(10) 0.0500(10) 0.0160(10) 0.0110(10) 0.0390(10)
O3 0.0370(10) 0.0730(10) 0.0480(10) 0.0180(10) 0.0120(10) 0.0370(10)
O4 0.0450(10) 0.0700(10) 0.0560(10) 0.0110(10) 0.0180(10) 0.0400(10)
N1 0.0460(10) 0.0540(10) 0.0450(10) 0.0150(10) 0.0160(10) 0.0300(10)
C1 0.0390(10) 0.0380(10) 0.0500(10) 0.0100(10) 0.0140(10) 0.0180(10)
C2 0.0440(10) 0.0470(10) 0.0550(10) 0.0100(10) 0.0110(10) 0.0180(10)
C3 0.0420(10) 0.0530(10) 0.076(2) 0.0050(10) 0.0020(10) 0.0220(10)
C4 0.0460(10) 0.0520(10) 0.101(2) 0.0060(10) 0.0250(10) 0.0330(10)
C5 0.062(2) 0.0590(10) 0.077(2) 0.0090(10) 0.0330(10) 0.0340(10)
C6 0.0530(10) 0.0490(10) 0.0540(10) 0.0090(10) 0.0180(10) 0.0220(10)
C7 0.0340(10) 0.0430(10) 0.0540(10) 0.0060(10) 0.0110(10) 0.0190(10)
C8 0.0540(10) 0.0590(10) 0.0550(10) 0.0160(10) 0.0130(10) 0.0170(10)
C9 0.064(2) 0.069(2) 0.068(2) 0.0220(10) 0.0130(10) 0.0040(10)
C10 0.0510(10) 0.0480(10) 0.103(2) 0.0140(10) 0.0090(10) 0.008(2)
C11 0.060(2) 0.057(2) 0.117(3) 0.0160(10) 0.018(2) 0.045(2)
C12 0.0560(10) 0.0560(10) 0.076(2) 0.0140(10) 0.0220(10) 0.0330(10)
C13 0.0410(10) 0.0550(10) 0.0420(10) 0.0120(10) 0.0130(10) 0.0280(10)
C14 0.0450(10) 0.0680(10) 0.0610(10) 0.0040(10) 0.0070(10) 0.0400(10)
C15 0.0410(10) 0.107(2) 0.075(2) 0.0080(10) 0.0050(10) 0.058(2)
C16 0.063(2) 0.111(2) 0.083(2) 0.040(2) 0.0250(10) 0.067(2)
C17 0.084(2) 0.071(2) 0.079(2) 0.033(2) 0.025(2) 0.046(2)
C18 0.0580(10) 0.0570(10) 0.0510(10) 0.0140(10) 0.0140(10) 0.0270(10)
C19 0.0460(10) 0.0440(10) 0.0430(10) 0.0150(10) 0.0140(10) 0.0220(10)
C20 0.0420(10) 0.0470(10) 0.0450(10) 0.0160(10) 0.0160(10) 0.0270(10)
C21 0.0410(10) 0.0610(10) 0.0570(10) 0.0160(10) 0.0140(10) 0.0330(10)
C22 0.075(2) 0.070(2) 0.073(2) 0.036(2) 0.030(2) 0.034(2)
C23 0.081(2) 0.089(2) 0.091(2) 0.040(2) 0.034(2) 0.066(2)
C24 0.0520(10) 0.0710(10) 0.0480(10) 0.0210(10) 0.0210(10) 0.0330(10)
C25 0.075(2) 0.078(2) 0.066(2) 0.038(2) 0.026(2) 0.030(2)
C26 0.069(2) 0.100(2) 0.051(2) 0.024(2) 0.0130(10) 0.011(2)

loop_
_atom_type_symbol
_atom_type_description
_atom_type_scat_dispersion_real
_atom_type_scat_dispersion_imag
_atom_type_scat_source
C C 0.0033 0.0016 'International Tables Vol C Tables 4.2.6.8 and 6.1.1.4'
H H 0.0000 0.0000 'International Tables Vol C Tables 4.2.6.8 and 6.1.1.4'
N N 0.0061 0.0033 'International Tables Vol C Tables 4.2.6.8 and 6.1.1.4'
O O 0.0106 0.0060 'International Tables Vol C Tables 4.2.6.8 and 6.1.1.4'
Sn Sn -0.6537 1.4246 'International Tables Vol C Tables 4.2.6.8 and 6.1.1.4'

loop_
_geom_angle_atom_site_label_1
_geom_angle_atom_site_label_2
_geom_angle_atom_site_label_3
_geom_angle
_geom_angle_publ_flag
C1 Sn1 C7 106.90(10) yes
C1 Sn1 C13 103.90(10) yes
C1 Sn1 O1 88.40(10) yes
C1 Sn1 O3 158.70(10) yes
C7 Sn1 C13 114.10(10) yes
C7 Sn1 O1 103.10(10) yes
C7 Sn1 O3 88.20(10) yes
C13 Sn1 O1 134.70(10) yes
C13 Sn1 O3 82.50(10) yes
O1 Sn1 O3 73.30(10) yes
C19 O1 Sn1 120.40(10) no
C20 O3 Sn1 116.30(10) no
C21 N1 C24 118.9(2) no
C2 C1 C6 117.4(2) no
C2 C1 Sn1 124.2(2) no
C6 C1 Sn1 118.2(2) no
C3 C2 C1 121.4(2) no
C4 C3 C2 120.0(2) no
C5 C4 C3 119.7(2) no
C4 C5 C6 120.3(2) no
C5 C6 C1 121.2(2) no
C8 C7 C12 117.5(2) no
C8 C7 Sn1 121.3(2) no
C12 C7 Sn1 121.2(2) no
C7 C8 C9 121.0(3) no
C10 C9 C8 120.4(3) no
C9 C10 C11 120.2(3) no
C10 C11 C12 120.0(3) no
C7 C12 C11 120.8(3) no
C18 C13 C14 117.9(2) no
C18 C13 Sn1 122.8(2) no
C14 C13 Sn1 119.3(2) no
C15 C14 C13 121.1(2) no
C16 C15 C14 119.9(3) no
C17 C16 C15 120.1(3) no
C16 C17 C18 120.5(3) no
C13 C18 C17 120.4(2) no
O1 C19 O2 125.4(2) no
O2 C19 C20 120.0(2) no
O1 C19 C20 114.6(2) no
O3 C20 O4 126.1(2) no
O4 C20 C19 118.8(2) no
O3 C20 C19 115.1(2) no
N1 C21 C22 107.5(2) no
N1 C21 C23 110.2(2) no
C22 C21 C23 112.5(3) no
N1 C24 C26 110.8(2) no
N1 C24 C25 107.6(2) no
C26 C24 C25 112.7(3) no

loop_
_geom_bond_atom_site_label_1
_geom_bond_atom_site_label_2
_geom_bond_site_symmetry_2
_geom_bond_distance
_geom_bond_publ_flag
Sn1 C1 . 2.159(2) yes
Sn1 C7 . 2.134(2) yes
Sn1 C13 . 2.146(2) yes
Sn1 O1 . 2.1150(10) yes
Sn1 O3 . 2.2600(10) yes
O1 C19 . 1.293(2) no
O2 C19 . 1.214(2) no
O3 C20 . 1.260(2) no
O4 C20 . 1.232(2) no
N1 C24 . 1.497(3) no
N1 C21 . 1.506(3) no
C1 C2 . 1.389(3) no
C1 C6 . 1.392(3) no
C2 C3 . 1.383(3) no
C3 C4 . 1.378(4) no
C4 C5 . 1.369(4) no
C5 C6 . 1.383(3) no
C7 C8 . 1.382(3) no
C7 C12 . 1.383(3) no
C8 C9 . 1.389(4) no
C9 C10 . 1.345(5) no
C10 C11 . 1.362(5) no
C11 C12 . 1.393(4) no
C13 C18 . 1.385(3) no
C13 C14 . 1.393(3) no
C14 C15 . 1.381(3) no
C15 C16 . 1.366(4) no
C16 C17 . 1.364(4) no
C17 C18 . 1.387(4) no
C19 C20 . 1.542(3) no
C21 C22 . 1.506(4) no
C21 C23 . 1.514(3) no
C24 C26 . 1.507(4) no
C24 C25 . 1.509(4) no
N1 O2 . 3.044(3) no
N1 O4 . 2.864(3) no
N1 O4 2_556 2.808(3) no
